data_7230151
loop_
_publ_author_name
'Mol\<canov, Kre\<simir'
'Stalke, Dietmar'
'\<Santi\'c, Ana'
'Demeshko, Serhiy'
'Stilinovi\'c, Vladimir'
'Mou, Zhongyu'
'Kertesz, Miklos'
'Koji\'c-Prodi\'c, Biserka'

_publ_section_title
;
 Probing semiconductivity in crystals of stable semiquinone radicals:
 organic salts of 5,6-dichloro-2,3-dicyanosemiquinone (DDQ) radical anions
;
_journal_issue 13
_journal_name_full CrystEngComm
_journal_page_first 1862
_journal_paper_doi 10.1039/C7CE02146A
_journal_volume 20
_journal_year 2018
_chemical_formula_moiety 'C15 H10 Cl2 N3 O2'
_chemical_formula_sum 'C15 H10 Cl2 N3 O2'
_chemical_formula_weight 335.16
_space_group_IT_number 15
_space_group_name_Hall '-I 2ya'
_space_group_name_H-M_alt 'I 1 2/a 1'
_symmetry_cell_setting monoclinic
_symmetry_space_group_name_Hall '-I 2ya'
_symmetry_space_group_name_H-M 'I 1 2/a 1'
_atom_sites_solution_hydrogens geom
_atom_sites_solution_primary direct
_atom_sites_solution_secondary difmap
_audit_creation_date 2017-02-10T14:36:37-00:00
_audit_creation_method 'WinGX routine CIF_UPDATE'
_audit_update_record
;
2017-11-06 deposited with the CCDC.
2018-02-13 downloaded from the CCDC.
;
_cell_angle_alpha 90.000(5)
_cell_angle_beta 105.711(5)
_cell_angle_gamma 90.000(5)
_cell_formula_units_Z 4
_cell_length_a 7.488(5)
_cell_length_b 15.981(5)
_cell_length_c 12.179(5)
_cell_measurement_reflns_used 793
_cell_measurement_temperature 100(2)
_cell_measurement_theta_max 76.7033
_cell_measurement_theta_min 4.6741
_cell_volume 1403.0(12)
_computing_cell_refinement
;
        CrysAlisPro, Agilent Technologies,
        Version 1.171.36.20 (release 27-06-2012 CrysAlis171 .NET)
        (compiled Jul 11 2012,15:38:31)
;
_computing_data_collection
;
        CrysAlisPro, Agilent Technologies,
        Version 1.171.36.20 (release 27-06-2012 CrysAlis171 .NET)
        (compiled Jul 11 2012,15:38:31)
;
_computing_data_reduction
;
        CrysAlisPro, Agilent Technologies,
        Version 1.171.36.20 (release 27-06-2012 CrysAlis171 .NET)
        (compiled Jul 11 2012,15:38:31)
;
_computing_molecular_graphics 'Ortep-3 for Windows (Farrugia, 1997)'
_computing_publication_material 'WinGX publication routines (Farrugia, 1999)'
_computing_structure_refinement 'SHELXL-97 (Sheldrick, 1997)'
_computing_structure_solution 'SHELXS-97 (Sheldrick, 1997)'
_diffrn_ambient_temperature 100(2)
_diffrn_detector_area_resol_mean 10.4323
_diffrn_measured_fraction_theta_full 0.948
_diffrn_measured_fraction_theta_max 0.948
_diffrn_measurement_device_type 'Xcalibur, Ruby, Nova'
_diffrn_measurement_method '\w scans'
_diffrn_radiation_monochromator graphite
_diffrn_radiation_type CuK\a
_diffrn_radiation_wavelength 1.54179
_diffrn_reflns_av_R_equivalents 0.0767
_diffrn_reflns_av_unetI/netI 0.0628
_diffrn_reflns_limit_h_max 7
_diffrn_reflns_limit_h_min -9
_diffrn_reflns_limit_k_max 19
_diffrn_reflns_limit_k_min -16
_diffrn_reflns_limit_l_max 15
_diffrn_reflns_limit_l_min -9
_diffrn_reflns_number 2652
_diffrn_reflns_theta_full 76.89
_diffrn_reflns_theta_max 76.89
_diffrn_reflns_theta_min 4.68
_exptl_absorpt_coefficient_mu 4.266
_exptl_absorpt_correction_T_max 1
_exptl_absorpt_correction_T_min 0.43726
_exptl_absorpt_correction_type multi-scan
_exptl_absorpt_process_details
;
        CrysAlisPro, Agilent Technologies,
        Version 1.171.36.20 (release 27-06-2012 CrysAlis171 .NET)
        (compiled Jul 11 2012,15:38:31)
        Empirical absorption correction using spherical harmonics,
 implemented in SCALE3 ABSPACK scaling algorithm.
;
_exptl_crystal_colour black
_exptl_crystal_density_diffrn 1.587
_exptl_crystal_density_method 'not measured'
_exptl_crystal_description prism
_exptl_crystal_F_000 684
_exptl_crystal_size_max 0.18
_exptl_crystal_size_mid 0.10
_exptl_crystal_size_min 0.09
_refine_diff_density_max 2.311
_refine_diff_density_min -0.94
_refine_diff_density_rms 0.212
_refine_ls_extinction_method none
_refine_ls_goodness_of_fit_ref 1.89
_refine_ls_hydrogen_treatment constr
_refine_ls_matrix_type full
_refine_ls_number_parameters 136
_refine_ls_number_reflns 1413
_refine_ls_number_restraints 224
_refine_ls_restrained_S_all 1.908
_refine_ls_R_factor_all 0.189
_refine_ls_R_factor_gt 0.17
_refine_ls_shift/su_max 0.003
_refine_ls_shift/su_mean 0
_refine_ls_structure_factor_coef Fsqd
_refine_ls_weighting_details 'calc w=1/[\s^2^(Fo^2^)+(0.2000P)^2^+0.0000P] where P=(Fo^2^+2Fc^2^)/3'
_refine_ls_weighting_scheme calc
_refine_ls_wR_factor_ref 0.4811
_reflns_number_gt 1114
_reflns_number_total 1413
_reflns_threshold_expression >2sigma(I)
_cod_data_source_file c7ce02146a2.cif
_cod_data_source_block 2picddq_100k
_cod_depositor_comments 'Adding full bibliography for 7230151--7230160.cif.'
_cod_database_code 7230151
_publcif_datablock.id {d777b694-520f-4df7-9565-0876d4c32085}

_publcif_funding_html
;
;

loop_
_symmetry_equiv_pos_as_xyz
'x, y, z'
'-x+1/2, y, -z'
'x+1/2, y+1/2, z+1/2'
'-x+1, y+1/2, -z+1/2'
'-x, -y, -z'
'x-1/2, -y, z'
'-x+1/2, -y+1/2, -z+1/2'
'x, -y+1/2, z+1/2'

loop_
_atom_site_label
_atom_site_fract_x
_atom_site_fract_y
_atom_site_fract_z
_atom_site_U_iso_or_equiv
_atom_site_adp_type
_atom_site_calc_flag
_atom_site_refinement_flags
_atom_site_occupancy
_atom_site_type_symbol
Cl1 -0.0884(3) 0.17638(13) 0.1165(2) 0.0492(11) Uani d U 1 Cl
O1 0.0382(8) 0.0055(3) 0.1910(6) 0.0349(16) Uani d U 1 O
N1 -0.0614(14) -0.2015(6) 0.1501(10) 0.057(2) Uani d DU 1 N
C1 -0.0938(10) 0.0062(5) 0.1054(7) 0.0285(19) Uani d U 1 C
C2 -0.1798(10) -0.0707(5) 0.0486(7) 0.0296(17) Uani d DU 1 C
C3 -0.1807(11) 0.0826(5) 0.0466(7) 0.0304(18) Uani d U 1 C
C4 -0.1040(10) -0.1549(6) 0.1078(7) 0.0351(19) Uani d DU 1 C
C8 0.0609(12) 0.6212(5) 0.0545(8) 0.027(3) Uani d PGDU 0.5 C
C9 0.1226(12) 0.5457(5) 0.1080(6) 0.024(3) Uani d PGDU 0.5 C
N2 0.0605(11) 0.4706(5) 0.0534(7) 0.029(3) Uani d PGDU 0.5 N
C5 -0.0634(11) 0.4709(5) -0.0546(7) 0.018(3) Uani d PGDU 0.5 C
C6 -0.1252(13) 0.5465(5) -0.1082(6) 0.027(3) Uani d PGDU 0.5 C
C7 -0.0630(13) 0.6216(4) -0.0536(8) 0.028(3) Uani d PGDU 0.5 C
C10 0.120(2) 0.3865(9) 0.1120(14) 0.031(3) Uani d PDU 0.5 C
H10A 0.0559 0.342 0.0641 0.046 Uiso calc PR 0.5 H
H10B 0.0893 0.3851 0.1836 0.046 Uiso calc PR 0.5 H
H10C 0.2511 0.3795 0.1249 0.046 Uiso calc PR 0.5 H
C11 -0.124(2) 0.3895(8) -0.1137(14) 0.026(3) Uani d PDU 0.5 C
H11A -0.0665 0.3441 -0.0653 0.04 Uiso calc PR 0.5 H
H11B -0.0886 0.3875 -0.1837 0.04 Uiso calc PR 0.5 H
H11C -0.2566 0.3845 -0.13 0.04 Uiso calc PR 0.5 H
H9 0.205(7) 0.543(4) 0.180(3) 0.05 Uiso d PD 0.5 H
H6 -0.207(7) 0.542(4) -0.181(3) 0.05 Uiso d PD 0.5 H
H7 -0.106(8) 0.6719(19) -0.088(4) 0.05 Uiso d PD 0.5 H
H8 0.101(8) 0.6707(19) 0.092(4) 0.05 Uiso d PD 0.5 H

loop_
_atom_site_aniso_label
_atom_site_aniso_U_11
_atom_site_aniso_U_22
_atom_site_aniso_U_33
_atom_site_aniso_U_12
_atom_site_aniso_U_13
_atom_site_aniso_U_23
Cl1 0.0449(16) 0.0249(13) 0.075(2) -0.0065(8) 0.0109(12) -0.0118(9)
O1 0.016(3) 0.040(3) 0.039(3) 0.0031(19) -0.009(2) -0.003(2)
N1 0.047(5) 0.052(5) 0.078(6) -0.002(4) 0.028(4) -0.007(4)
C1 0.014(4) 0.026(3) 0.034(4) 0.001(2) -0.011(3) -0.003(3)
C2 0.020(3) 0.023(3) 0.040(4) -0.006(2) -0.002(3) -0.003(3)
C3 0.026(4) 0.022(3) 0.039(4) -0.003(3) 0.001(3) 0.001(3)
C4 0.005(3) 0.059(5) 0.041(5) -0.008(3) 0.006(3) 0.001(4)
C8 0.025(6) 0.014(5) 0.036(6) -0.003(4) -0.003(5) -0.003(5)
C9 0.017(6) 0.023(5) 0.030(6) -0.001(4) 0.000(5) -0.005(4)
N2 0.023(6) 0.020(5) 0.041(6) -0.006(4) 0.002(4) 0.001(4)
C5 0.014(5) 0.008(5) 0.032(6) 0.000(4) 0.006(4) -0.007(4)
C6 0.029(6) 0.015(5) 0.033(6) -0.008(4) 0.000(5) 0.001(4)
C7 0.029(6) 0.013(5) 0.035(6) 0.002(4) -0.003(5) 0.004(5)
C10 0.028(6) 0.025(5) 0.038(7) 0.002(5) 0.006(5) 0.001(5)
C11 0.029(6) 0.014(5) 0.036(7) -0.005(5) 0.009(5) -0.003(5)

loop_
_atom_type_symbol
_atom_type_description
_atom_type_scat_dispersion_real
_atom_type_scat_dispersion_imag
_atom_type_scat_source
C C 0.0181 0.0091 'International Tables Vol C Tables 4.2.6.8 and 6.1.1.4'
H H 0 0 'International Tables Vol C Tables 4.2.6.8 and 6.1.1.4'
Cl Cl 0.3639 0.7018 'International Tables Vol C Tables 4.2.6.8 and 6.1.1.4'
N N 0.0311 0.018 'International Tables Vol C Tables 4.2.6.8 and 6.1.1.4'
O O 0.0492 0.0322 'International Tables Vol C Tables 4.2.6.8 and 6.1.1.4'

loop_
_geom_angle_atom_site_label_1
_geom_angle_atom_site_label_2
_geom_angle_atom_site_label_3
_geom_angle
_geom_angle_site_symmetry_1
_geom_angle_site_symmetry_3
O1 C1 C2 122.7(7) . .
O1 C1 C3 124.7(7) . .
C2 C1 C3 112.6(7) . .
C2 C2 C1 123.3(4) 2_455 .
C2 C2 C4 120.2(4) 2_455 .
C1 C2 C4 116.5(6) . .
C3 C3 C1 124.1(4) 2_455 .
C3 C3 Cl1 122.0(3) 2_455 .
C1 C3 Cl1 113.9(5) . .
N1 C4 C2 173.3(12) . .
C11 C8 C9 47.5(12) 5_565 .
C11 C8 C7 167.2(12) 5_565 .
C9 C8 C7 120 . .
C11 C8 C5 76.8(12) 5_565 5_565
C9 C8 C5 29.4(5) . 5_565
C7 C8 C5 90.6(5) . 5_565
C11 C8 H8 72(3) 5_565 .
C9 C8 H8 119(3) . .
C7 C8 H8 121(3) . .
C5 C8 H8 149(3) 5_565 .
C5 C9 C11 114.6(16) 5_565 5_565
C5 C9 N2 38.4(11) 5_565 .
C11 C9 N2 152.9(10) 5_565 .
C5 C9 C8 81.6(11) 5_565 .
C11 C9 C8 33.0(10) 5_565 .
N2 C9 C8 120 . .
C5 C9 C6 69.0(13) 5_565 5_565
C11 C9 C6 176.2(13) 5_565 5_565
N2 C9 C6 30.6(6) . 5_565
C8 C9 C6 150.6(6) . 5_565
C5 C9 H9 156(5) 5_565 .
C11 C9 H9 89(4) 5_565 .
N2 C9 H9 118(4) . .
C8 C9 H9 122(4) . .
C6 C9 H9 87(4) 5_565 .
C6 N2 C5 109.7(17) 5_565 5_565
C6 N2 C9 80.7(14) 5_565 .
C5 N2 C9 29.0(7) 5_565 .
C6 N2 C5 159.3(14) 5_565 .
C5 N2 C5 91.0(7) 5_565 .
C9 N2 C5 120 . .
C6 N2 C7 68.7(10) 5_565 5_565
C5 N2 C7 177.9(15) 5_565 5_565
C9 N2 C7 149.4(9) . 5_565
C5 N2 C7 90.6(9) . 5_565
C6 N2 C10 40.7(13) 5_565 .
C5 N2 C10 150.3(11) 5_565 .
C9 N2 C10 121.3(7) . .
C5 N2 C10 118.7(7) . .
C7 N2 C10 28.2(9) 5_565 .
C6 N2 N2 166.4(16) 5_565 5_565
C5 N2 N2 56.7(7) 5_565 5_565
C9 N2 N2 85.8(5) . 5_565
C5 N2 N2 34.2(5) . 5_565
C7 N2 N2 124.9(10) 5_565 5_565
C10 N2 N2 152.9(9) . 5_565
C9 C5 N2 112.6(18) 5_565 5_565
C9 C5 C6 81.6(15) 5_565 .
N2 C5 C6 31.0(7) 5_565 .
C9 C5 N2 158.4(15) 5_565 .
N2 C5 N2 89.0(7) 5_565 .
C6 C5 N2 120 . .
C9 C5 C8 69.0(13) 5_565 5_565
N2 C5 C8 177.9(12) 5_565 5_565
C6 C5 C8 150.6(5) . 5_565
N2 C5 C8 89.4(5) . 5_565
C9 C5 C11 39.1(13) 5_565 .
N2 C5 C11 151.6(12) 5_565 .
C6 C5 C11 120.7(7) . .
N2 C5 C11 119.3(7) . .
C8 C5 C11 29.9(7) 5_565 .
C9 C5 C5 167.9(17) 5_565 5_565
N2 C5 C5 55.4(6) 5_565 5_565
C6 C5 C5 86.4(5) . 5_565
N2 C5 C5 33.6(5) . 5_565
C8 C5 C5 123.0(8) 5_565 5_565
C11 C5 C5 152.8(9) . 5_565
C9 C5 C7 112.1(14) 5_565 5_565
N2 C5 C7 135.3(11) 5_565 5_565
C6 C5 C7 166.3(6) . 5_565
N2 C5 C7 46.3(6) . 5_565
C8 C5 C7 43.1(5) 5_565 5_565
C11 C5 C7 73.0(8) . 5_565
C5 C5 C7 79.9(6) 5_565 5_565
N2 C6 C10 111.8(15) 5_565 5_565
N2 C6 C5 39.3(10) 5_565 .
C10 C6 C5 151.0(10) 5_565 .
N2 C6 C7 80.7(11) 5_565 .
C10 C6 C7 31.4(10) 5_565 .
C5 C6 C7 120 . .
N2 C6 C9 68.7(12) 5_565 5_565
C10 C6 C9 175.7(18) 5_565 5_565
C5 C6 C9 29.4(6) . 5_565
C7 C6 C9 149.4(6) . 5_565
N2 C6 H6 155(4) 5_565 .
C10 C6 H6 93(4) 5_565 .
C5 C6 H6 116(4) . .
C7 C6 H6 124(4) . .
C9 C6 H6 86(4) 5_565 .
C10 C7 C6 49.8(14) 5_565 .
C10 C7 C8 168.3(14) 5_565 .
C6 C7 C8 120 . .
C10 C7 N2 80.2(14) 5_565 5_565
C6 C7 N2 30.6(5) . 5_565
C8 C7 N2 89.4(5) . 5_565
C10 C7 C5 123.0(15) 5_565 5_565
C6 C7 C5 73.7(4) . 5_565
C8 C7 C5 46.3(4) . 5_565
N2 C7 C5 43.0(4) 5_565 5_565
C10 C7 H7 71(3) 5_565 .
C6 C7 H7 120(3) . .
C8 C7 H7 120(3) . .
N2 C7 H7 151(3) 5_565 .
C5 C7 H7 166(3) 5_565 .
N2 C10 H10A 109.5 . .
N2 C10 H10B 109.5 . .
H10A C10 H10B 109.5 . .
N2 C10 H10C 109.5 . .
H10A C10 H10C 109.5 . .
H10B C10 H10C 109.5 . .
C5 C11 H11A 109.5 . .
C5 C11 H11B 109.5 . .
H11A C11 H11B 109.5 . .
C5 C11 H11C 109.5 . .
H11A C11 H11C 109.5 . .
H11B C11 H11C 109.5 . .

loop_
_geom_bond_atom_site_label_1
_geom_bond_atom_site_label_2
_geom_bond_site_symmetry_2
_geom_bond_distance
Cl1 C3 . 1.769(8)
O1 C1 . 1.227(9)
N1 C4 . 0.913(12)
C1 C2 . 1.472(9)
C1 C3 . 1.474(10)
C2 C2 2_455 1.354(15)
C2 C4 . 1.558(10)
C3 C3 2_455 1.315(15)
C8 C11 5_565 0.768(18)
C8 C9 . 1.39
C8 C7 . 1.39
C8 C5 5_565 1.473(14)
C8 H8 . 0.922(18)
C9 C5 5_565 0.730(12)
C9 C11 5_565 1.039(16)
C9 N2 . 1.39
C9 C6 5_565 1.473(17)
C9 H9 . 0.93(2)
N2 C6 5_565 0.760(13)
N2 C5 5_565 0.935(14)
N2 C5 . 1.39
N2 C7 5_565 1.473(14)
N2 C10 . 1.529(12)
N2 N2 5_565 1.662(13)
C5 C9 5_565 0.730(12)
C5 N2 5_565 0.935(14)
C5 C6 . 1.39
C5 C8 5_565 1.473(13)
C5 C11 . 1.498(12)
C5 C5 5_565 1.689(12)
C5 C7 5_565 2.036(16)
C6 N2 5_565 0.760(12)
C6 C10 5_565 1.074(18)
C6 C7 . 1.39
C6 C9 5_565 1.473(17)
C6 H6 . 0.93(2)
C7 C10 5_565 0.734(18)
C7 N2 5_565 1.473(14)
C7 C5 5_565 2.036(14)
C7 H7 . 0.923(18)
C10 H10A . 0.96
C10 H10B . 0.96
C10 H10C . 0.96
C11 H11A . 0.96
C11 H11B . 0.96
C11 H11C . 0.96

loop_
_geom_torsion_atom_site_label_1
_geom_torsion_atom_site_label_2
_geom_torsion_atom_site_label_3
_geom_torsion_atom_site_label_4
_geom_torsion
_geom_torsion_site_symmetry_1
_geom_torsion_site_symmetry_4
O1 C1 C2 C2 -177.1(10) . 2_455
C3 C1 C2 C2 1.6(15) . 2_455
O1 C1 C2 C4 4.3(12) . .
C3 C1 C2 C4 -177.0(6) . .
O1 C1 C3 C3 178.3(10) . 2_455
C2 C1 C3 C3 -0.3(16) . 2_455
O1 C1 C3 Cl1 -4.3(12) . .
C2 C1 C3 Cl1 177.1(5) . .
C2 C2 C4 N1 -129(9) 2_455 .
C1 C2 C4 N1 50(9) . .
C11 C8 C9 C5 178(3) 5_565 5_565
C7 C8 C9 C5 1.0(13) . 5_565
C7 C8 C9 C11 -177(2) . 5_565
C5 C8 C9 C11 -178(3) 5_565 5_565
C11 C8 C9 N2 177(2) 5_565 .
C7 C8 C9 N2 0 . .
C5 C8 C9 N2 -1.0(13) 5_565 .
C11 C8 C9 C6 178(3) 5_565 5_565
C7 C8 C9 C6 1(2) . 5_565
C5 C8 C9 C6 0.0(12) 5_565 5_565
C5 C9 N2 C6 177(4) 5_565 5_565
C11 C9 N2 C6 -177(4) 5_565 5_565
C8 C9 N2 C6 179(2) . 5_565
C11 C9 N2 C5 5(2) 5_565 5_565
C8 C9 N2 C5 2(2) . 5_565
C6 C9 N2 C5 -177(4) 5_565 5_565
C5 C9 N2 C5 -2(2) 5_565 .
C11 C9 N2 C5 4(3) 5_565 .
C8 C9 N2 C5 0 . .
C6 C9 N2 C5 -179(2) 5_565 .
C5 C9 N2 C7 177(4) 5_565 5_565
C11 C9 N2 C7 -177(3) 5_565 5_565
C8 C9 N2 C7 179(2) . 5_565
C6 C9 N2 C7 0.0(11) 5_565 5_565
C5 C9 N2 C10 -179(3) 5_565 .
C11 C9 N2 C10 -174(3) 5_565 .
C8 C9 N2 C10 -177.5(10) . .
C6 C9 N2 C10 3.5(16) 5_565 .
C5 C9 N2 N2 -1.2(19) 5_565 5_565
C11 C9 N2 N2 4(3) 5_565 5_565
C8 C9 N2 N2 0.4(5) . 5_565
C6 C9 N2 N2 -179(2) 5_565 5_565
C6 N2 C5 C9 0(8) 5_565 5_565
C5 N2 C5 C9 176(6) 5_565 5_565
C9 N2 C5 C9 177(5) . 5_565
C7 N2 C5 C9 -2(5) 5_565 5_565
C10 N2 C5 C9 -5(5) . 5_565
N2 N2 C5 C9 176(6) 5_565 5_565
C6 N2 C5 N2 -176(6) 5_565 5_565
C5 N2 C5 N2 0.0(11) 5_565 5_565
C9 N2 C5 N2 0.8(10) . 5_565
C7 N2 C5 N2 -178.7(16) 5_565 5_565
C10 N2 C5 N2 178.4(13) . 5_565
C6 N2 C5 C6 -177(6) 5_565 .
C5 N2 C5 C6 -0.8(10) 5_565 .
C9 N2 C5 C6 0 . .
C7 N2 C5 C6 -179.5(11) 5_565 .
C10 N2 C5 C6 177.6(10) . .
N2 N2 C5 C6 -0.8(10) 5_565 .
C6 N2 C5 C8 2(5) 5_565 5_565
C5 N2 C5 C8 178.7(14) 5_565 5_565
C9 N2 C5 C8 179.5(5) . 5_565
C7 N2 C5 C8 0.0(8) 5_565 5_565
C10 N2 C5 C8 -2.9(9) . 5_565
N2 N2 C5 C8 178.7(14) 5_565 5_565
C6 N2 C5 C11 1(6) 5_565 .
C5 N2 C5 C11 177.3(13) 5_565 .
C9 N2 C5 C11 178.1(9) . .
C7 N2 C5 C11 -1.4(11) 5_565 .
C10 N2 C5 C11 -4.4(13) . .
N2 N2 C5 C11 177.3(16) 5_565 .
C6 N2 C5 C5 -176(6) 5_565 5_565
C9 N2 C5 C5 0.8(10) . 5_565
C7 N2 C5 C5 -178.7(19) 5_565 5_565
C10 N2 C5 C5 178.4(16) . 5_565
N2 N2 C5 C5 0.0(11) 5_565 5_565
C6 N2 C5 C7 2(5) 5_565 5_565
C5 N2 C5 C7 178.7(19) 5_565 5_565
C9 N2 C5 C7 179.5(11) . 5_565
C10 N2 C5 C7 -2.9(9) . 5_565
N2 N2 C5 C7 178.7(16) 5_565 5_565
C9 C5 C6 N2 -177(4) 5_565 5_565
N2 C5 C6 N2 1.5(19) . 5_565
C8 C5 C6 N2 -177(3) 5_565 5_565
C11 C5 C6 N2 -177(2) . 5_565
C5 C5 C6 N2 1.1(18) 5_565 5_565
C7 C5 C6 N2 0(4) 5_565 5_565
C9 C5 C6 C10 -171(4) 5_565 5_565
N2 C5 C6 C10 6(2) 5_565 5_565
N2 C5 C6 C10 8(2) . 5_565
C8 C5 C6 C10 -171(3) 5_565 5_565
C11 C5 C6 C10 -170(3) . 5_565
C5 C5 C6 C10 7(2) 5_565 5_565
C7 C5 C6 C10 6(5) 5_565 5_565
C9 C5 C6 C7 -179(2) 5_565 .
N2 C5 C6 C7 -1.5(19) 5_565 .
N2 C5 C6 C7 0 . .
C8 C5 C6 C7 -179.0(11) 5_565 .
C11 C5 C6 C7 -178.0(10) . .
C5 C5 C6 C7 -0.4(5) 5_565 .
C7 C5 C6 C7 -2(3) 5_565 .
N2 C5 C6 C9 177(4) 5_565 5_565
N2 C5 C6 C9 179(2) . 5_565
C8 C5 C6 C9 0.0(15) 5_565 5_565
C11 C5 C6 C9 0.9(16) . 5_565
C5 C5 C6 C9 179(2) 5_565 5_565
C7 C5 C6 C9 177(5) 5_565 5_565
N2 C6 C7 C10 172(3) 5_565 5_565
C5 C6 C7 C10 173(2) . 5_565
C9 C6 C7 C10 172(3) 5_565 5_565
N2 C6 C7 C8 -1.0(12) 5_565 .
C10 C6 C7 C8 -173(2) 5_565 .
C5 C6 C7 C8 0 . .
C9 C6 C7 C8 -1.0(19) 5_565 .
C10 C6 C7 N2 -172(3) 5_565 5_565
C5 C6 C7 N2 1.0(12) . 5_565
C9 C6 C7 N2 0.0(11) 5_565 5_565
N2 C6 C7 C5 -0.6(11) 5_565 5_565
C10 C6 C7 C5 -172(2) 5_565 5_565
C5 C6 C7 C5 0.4(5) . 5_565
C9 C6 C7 C5 -1(2) 5_565 5_565
C11 C8 C7 C10 -38(11) 5_565 5_565
C9 C8 C7 C10 -28(8) . 5_565
C5 C8 C7 C10 -27(8) 5_565 5_565
C11 C8 C7 C6 -11(7) 5_565 .
C9 C8 C7 C6 0 . .
C5 C8 C7 C6 0.5(6) 5_565 .
C11 C8 C7 N2 -11(7) 5_565 5_565
C9 C8 C7 N2 -0.5(6) . 5_565
C5 C8 C7 N2 0.0(7) 5_565 5_565
C11 C8 C7 C5 -11(7) 5_565 5_565
C9 C8 C7 C5 -0.5(6) . 5_565

loop_
_publcif_info_exptl_table_extra_item
sin_theta_over_lambda_max
